data_7104373
loop_
_publ_author_name
'Mu, Bin'
'Li, Feng'
'Walton, Krista S'

_publ_section_title
;
 A novel metal-organic coordination polymer for selective adsorption of
 CO2 over CH4.
;
_journal_issue 18
_journal_name_full 'Chemical communications (Cambridge, England)'
_journal_page_first 2493
_journal_page_last 2495
_journal_paper_doi 10.1039/b819828d
_journal_volume 34
_journal_year 2009
_chemical_formula_moiety C456H308Cu16O142
_chemical_formula_sum 'C456 H308 Cu16 O142'
_chemical_formula_weight 9075.84
_chemical_name_systematic
;
?
;
_space_group_IT_number 57
_symmetry_cell_setting orthorhombic
_symmetry_space_group_name_Hall '-P 2c 2b'
_symmetry_space_group_name_H-M 'P b c m'
_atom_sites_solution_hydrogens geom
_atom_sites_solution_primary direct
_atom_sites_solution_secondary difmap
_audit_creation_method SHELXL-97
_cell_angle_alpha 90.00
_cell_angle_beta 90.00
_cell_angle_gamma 90.00
_cell_formula_units_Z 1
_cell_length_a 28.0524(17)
_cell_length_b 14.8658(9)
_cell_length_c 28.7818(18)
_cell_measurement_reflns_used 12040
_cell_measurement_temperature 100(2)
_cell_measurement_theta_max 26.000
_cell_measurement_theta_min 1.41
_cell_volume 12002.6(13)
_computing_cell_refinement 'CrystalClear (Bruker SMART APEX CCD)'
_computing_data_collection 'CrystalClear (Bruker SMART APEX CCD)'
_computing_data_reduction 'CrystalClear (Bruker SMART APEX CCD)'
_computing_molecular_graphics 'SHELXS-97 (Sheldrick, 1990)'
_computing_publication_material 'SHELXS-97 (Sheldrick, 1990)'
_computing_structure_refinement 'SHELXL-97 (Sheldrick, 1997)'
_computing_structure_solution 'SHELXS-97 (Sheldrick, 1990)'
_diffrn_ambient_temperature 100(2)
_diffrn_detector_area_resol_mean 14.6306
_diffrn_measured_fraction_theta_full 0.999
_diffrn_measured_fraction_theta_max 0.999
_diffrn_measurement_device_type
;
Mercury70 (2x2 bin mode)
;
_diffrn_measurement_method dtprofit.ref
_diffrn_radiation_monochromator graphite
_diffrn_radiation_source 'fine-focus sealed tube'
_diffrn_radiation_type MoK\a
_diffrn_radiation_wavelength 0.71073
_diffrn_reflns_av_R_equivalents 0.0891
_diffrn_reflns_av_sigmaI/netI 0.0643
_diffrn_reflns_limit_h_max 34
_diffrn_reflns_limit_h_min -34
_diffrn_reflns_limit_k_max 18
_diffrn_reflns_limit_k_min -18
_diffrn_reflns_limit_l_max 35
_diffrn_reflns_limit_l_min -35
_diffrn_reflns_number 104053
_diffrn_reflns_theta_full 26.00
_diffrn_reflns_theta_max 26.00
_diffrn_reflns_theta_min 1.41
_diffrn_standards_decay_% 0
_diffrn_standards_interval_count 0
_diffrn_standards_interval_time .
_diffrn_standards_number 0
_exptl_absorpt_coefficient_mu 0.774
_exptl_absorpt_correction_T_max 0.850
_exptl_absorpt_correction_T_min 0.715
_exptl_absorpt_correction_type multi-scan
_exptl_absorpt_process_details 'G.M. Sheldrick, (2007). SADABS. Version 2007/2. Bruker AXS Inc.'
_exptl_crystal_colour blue
_exptl_crystal_density_diffrn 1.255
_exptl_crystal_density_method 'not measured'
_exptl_crystal_description prism
_exptl_crystal_F_000 4608
_exptl_crystal_size_max 0.6000
_exptl_crystal_size_mid 0.3500
_exptl_crystal_size_min 0.2000
_refine_diff_density_max 1.629
_refine_diff_density_min -1.653
_refine_diff_density_rms 0.162
_refine_ls_extinction_method none
_refine_ls_goodness_of_fit_ref 1.012
_refine_ls_hydrogen_treatment mixed
_refine_ls_matrix_type full
_refine_ls_number_parameters 733
_refine_ls_number_reflns 12040
_refine_ls_number_restraints 6
_refine_ls_restrained_S_all 2.768
_refine_ls_R_factor_all 0.1021
_refine_ls_R_factor_gt 0.0468
_refine_ls_shift/su_max 0.002
_refine_ls_shift/su_mean 0.0002
_refine_ls_structure_factor_coef Fsqd
_refine_ls_weighting_details 'calc w=1/[\s^2^(Fo^2^)+(0.1860P)^2^+19.4858P] where P=(Fo^2^+2Fc^2^)/3'
_refine_ls_weighting_scheme calc
_refine_ls_wR_factor_gt 0.1425
_refine_ls_wR_factor_ref 0.1536
_reflns_number_gt 7643
_reflns_number_total 12040
_reflns_threshold_expression >2sigma(I)
_cod_data_source_file b819828d.txt
_cod_data_source_block KSU1
_cod_depositor_comments
;
The following automatic conversions were performed:
'_symmetry_cell_setting' value 'Orthorhombic' changed to 'orthorhombic'
according to '/home/saulius/struct/CIF-dictionaries/cif_core.dic'
dictionary named 'cif_core.dic' version 2.4.1 from 2010-06-29.

Automatic conversion script
Id: cif_fix_enum 1527 2010-12-29 10:47:43Z saulius 
;
_cod_original_sg_symbol_H-M Pbcm
_cod_database_code 7104373

loop_
_symmetry_equiv_pos_as_xyz
'x, y, z'
'-x, -y, z+1/2'
'x, -y+1/2, -z'
'-x, y+1/2, -z+1/2'
'-x, -y, -z'
'x, y, -z-1/2'
'-x, y-1/2, z'
'x, -y-1/2, z-1/2'

loop_
_atom_site_label
_atom_site_type_symbol
_atom_site_fract_x
_atom_site_fract_y
_atom_site_fract_z
_atom_site_U_iso_or_equiv
_atom_site_adp_type
_atom_site_occupancy
_atom_site_symmetry_multiplicity
_atom_site_calc_flag
_atom_site_refinement_flags
_atom_site_disorder_assembly
_atom_site_disorder_group
Cu1 Cu 0.28350(10) 0.66903(19) 0.7500 0.0210(7) Uani 1 2 d S . .
O1 O 0.3650(4) 0.7810(8) 0.7980(4) 0.031(3) Uani 1 1 d . . .
C1 C 0.3584(6) 0.7051(12) 0.8156(6) 0.028(4) Uani 1 1 d . . .
Cu2 Cu 0.32219(10) 0.82713(18) 0.7500 0.0204(7) Uani 1 2 d S . .
O2 O 0.3300(5) 0.6466(9) 0.7996(5) 0.039(3) Uani 1 1 d . . .
C2 C 0.3855(6) 0.6819(12) 0.8588(6) 0.028(4) Uani 1 1 d . . .
Cu3 Cu 0.26863(10) 1.31085(19) 1.2500 0.0231(8) Uani 1 2 d S . .
O3 O 0.2411(5) 0.7168(8) 0.7981(4) 0.034(3) Uani 1 1 d . . .
C3 C 0.3716(7) 0.6094(14) 0.8856(7) 0.041(5) Uani 1 1 d . . .
H3 H 0.3467 0.5711 0.8752 0.049 Uiso 1 1 calc R . .
Cu4 Cu 0.33567(10) 1.18831(19) 1.2500 0.0232(8) Uani 1 2 d S . .
O4 O 0.2757(4) 0.8519(8) 0.7992(4) 0.030(3) Uani 1 1 d . . .
C4 C 0.3942(7) 0.5919(14) 0.9281(7) 0.039(5) Uani 1 1 d . . .
H4 H 0.3834 0.5436 0.9471 0.047 Uiso 1 1 calc R . .
O5 O 0.3649(5) 0.2657(9) 1.2027(4) 0.037(3) Uani 1 1 d . . .
C5 C 0.4323(6) 0.6447(11) 0.9428(5) 0.024(4) Uani 1 1 d . . .
O6 O 0.3083(6) 0.3690(11) 1.2028(7) 0.037(7) Uani 1 1 d . . .
C6 C 0.4463(6) 0.7163(11) 0.9152(5) 0.024(4) Uani 1 1 d . . .
H6 H 0.4722 0.7530 0.9247 0.029 Uiso 1 1 calc R . .
O7 O 0.2403(5) 1.2354(10) 1.2032(5) 0.023(4) Uani 1 1 d . . .
C7 C 0.4227(6) 0.7355(11) 0.8734(5) 0.025(4) Uani 1 1 d . . .
H7 H 0.4324 0.7854 0.8550 0.031 Uiso 1 1 calc R . .
O8 O 0.2954(5) 1.1308(9) 1.2034(6) 0.023(4) Uani 1 1 d . . .
C8 C 0.4573(6) 0.6247(11) 0.9870(5) 0.023(4) Uani 1 1 d . . .
O9 O 0.7562(5) 0.6167(11) 1.0023(5) 0.049(4) Uani 1 1 d . . .
H1 H 0.79025 0.616712 1.00235 0.050 Uiso 1 1 calc R . .
C9 C 0.4334(6) 0.5841(11) 1.0242(6) 0.025(4) Uani 1 1 d . . .
H24 H 0.4001 0.5734 1.0219 0.031 Uiso 1 1 calc R . .
O10 O 0.7554(6) 0.7116(11) 1.0625(6) 0.059(4) Uani 1 1 d . . .
C10 C 0.4574(6) 0.5590(11) 1.0644(6) 0.026(4) Uani 1 1 d . . .
O11 O 0.3518(6) 0.9637(12) 0.7500 0.033(4) Uani 1 2 d S . .
C11 C 0.5058(6) 0.5758(12) 1.0685(6) 0.027(4) Uani 1 1 d . . .
H11 H 0.5223 0.5584 1.0959 0.032 Uiso 1 1 calc R . .
O12 O 0.2552(7) 0.5363(12) 0.7500 0.036(4) Uani 1 2 d S . .
C12 C 0.5306(6) 0.6185(11) 1.0321(5) 0.024(4) Uani 1 1 d . . .
O13 O -0.1544(6) 0.8560(16) 1.0161(10) 0.048(10) Uani 1 1 d . . .
C13 C 0.5053(6) 0.6413(12) 0.9921(5) 0.025(4) Uani 1 1 d . . .
H13 H 0.5220 0.6695 0.9673 0.030 Uiso 1 1 calc R . .
O14 O -0.1433(8) 0.826(4) 1.0915(15) 0.048 Uani 1 1 d . . .
H2 H -0.17642 0.8264 1.1001 0.0501 Uiso 1 1 calc R . .
C14 C 0.4306(6) 0.5075(12) 1.1004(6) 0.024(4) Uani 1 1 d . . .
O15 O 0.2088(9) 1.3984(15) 1.2500 0.023(6) Uani 1 2 d S . .
C15 C 0.3830(6) 0.5275(12) 1.1100(6) 0.031(4) Uani 1 1 d . . .
H15 H 0.3686 0.5792 1.0965 0.037 Uiso 1 1 calc R . .
O16 O 0.3909(10) 1.095(2) 1.2500 0.0302(3) Uani 1 2 d S . .
C16 C 0.3568(6) 0.4732(12) 1.1388(6) 0.031(4) Uani 1 1 d . . .
H16 H 0.3246 0.4879 1.1453 0.037 Uiso 1 1 calc R . .
O17 O 0.4753(14) 0.315(3) 0.7148(13) 0.077(11) Uani 0.50 1 d P . .
H17 H 0.5006 0.3448 0.7144 0.093 Uiso 0.50 1 calc PR . .
C17 C 0.3768(6) 0.3968(12) 1.1586(5) 0.027(4) Uani 1 1 d . . .
C18 C 0.4242(6) 0.3770(12) 1.1508(5) 0.028(4) Uani 1 1 d . . .
H18 H 0.4383 0.3258 1.1649 0.034 Uiso 1 1 calc R . .
C19 C 0.4514(6) 0.4330(12) 1.1218(6) 0.029(4) Uani 1 1 d . . .
H19 H 0.4842 0.4201 1.1168 0.034 Uiso 1 1 calc R . .
C20 C 0.3478(7) 0.3391(12) 1.1900(6) 0.029(4) Uani 1 1 d . . .
C21 C 0.5830(6) 0.6347(12) 1.0349(5) 0.027(4) Uani 1 1 d . . .
C22 C 0.6066(7) 0.6575(13) 1.0768(6) 0.033(4) Uani 1 1 d . . .
H22 H 0.5888 0.6658 1.1046 0.040 Uiso 1 1 calc R . .
C23 C 0.6553(7) 0.6676(13) 1.0771(6) 0.038(5) Uani 1 1 d . . .
H23 H 0.6709 0.6858 1.1049 0.046 Uiso 1 1 calc R . .
C24 C 0.6823(7) 0.6518(13) 1.0374(6) 0.034(4) Uani 1 1 d . . .
C25 C 0.6592(6) 0.6296(12) 0.9954(6) 0.029(4) Uani 1 1 d . . .
H25 H 0.6773 0.6192 0.9680 0.035 Uiso 1 1 calc R . .
C26 C 0.6104(6) 0.6230(11) 0.9945(6) 0.029(4) Uani 1 1 d . . .
H26 H 0.5948 0.6103 0.9660 0.035 Uiso 1 1 calc R . .
C27 C 0.7352(7) 0.6636(14) 1.0366(7) 0.039(5) Uani 1 1 d . . .
C28 C 0.2472(6) 0.7933(12) 0.8144(6) 0.027(4) Uani 1 1 d . . .
C29 C 0.2183(6) 0.8193(12) 0.8566(6) 0.026(4) Uani 1 1 d . . .
C30 C 0.1864(6) 0.7592(12) 0.8760(6) 0.028(4) Uani 1 1 d . . .
H30 H 0.1813 0.7023 0.8618 0.033 Uiso 1 1 calc R . .
C31 C 0.1617(6) 0.7815(12) 0.9162(6) 0.029(4) Uani 1 1 d . . .
H31 H 0.1395 0.7402 0.9291 0.035 Uiso 1 1 calc R . .
C32 C 0.1693(6) 0.8640(12) 0.9377(5) 0.027(4) Uani 1 1 d . . .
C33 C 0.2017(7) 0.9250(12) 0.9178(6) 0.033(4) Uani 1 1 d . . .
H33 H 0.2070 0.9818 0.9321 0.040 Uiso 1 1 calc R . .
C34 C 0.2257(7) 0.9025(13) 0.8777(6) 0.035(4) Uani 1 1 d . . .
H34 H 0.2474 0.9440 0.8643 0.042 Uiso 1 1 calc R . .
C35 C 0.1446(6) 0.8869(12) 0.9818(5) 0.026(4) Uani 1 1 d . . .
C36 C 0.0971(6) 0.8669(12) 0.9885(5) 0.026(4) Uani 1 1 d . . .
H36 H 0.0801 0.8359 0.9649 0.031 Uiso 1 1 calc R . .
C37 C 0.0732(6) 0.8914(12) 1.0296(6) 0.028(4) Uani 1 1 d . . .
C38 C 0.0984(6) 0.9355(11) 1.0644(6) 0.026(4) Uani 1 1 d . . .
H38 H 0.0826 0.9522 1.0923 0.031 Uiso 1 1 calc R . .
C39 C 0.1471(6) 0.9556(12) 1.0586(5) 0.028(4) Uani 1 1 d . . .
C40 C 0.1696(6) 0.9313(12) 1.0171(6) 0.029(4) Uani 1 1 d . . .
H40 H 0.2023 0.9451 1.0128 0.035 Uiso 1 1 calc R . .
C41 C 0.0216(6) 0.8737(12) 1.0351(6) 0.030(4) Uani 1 1 d . . .
C42 C -0.0088(6) 0.8833(12) 0.9968(7) 0.032(4) Uani 1 1 d . . .
H42 H 0.0039 0.8979 0.9672 0.038 Uiso 1 1 calc R . .
C43 C -0.0572(7) 0.8714(14) 1.0024(8) 0.029(5) Uani 1 1 d . . .
H43 H -0.0776 0.8785 0.9763 0.056 Uiso 1 1 calc R . .
C44 C -0.0767(8) 0.849(2) 1.0450(10) 0.0304(9) Uani 1 1 d . . .
C45 C -0.0464(9) 0.836(2) 1.0824(10) 0.030(4) Uani 1 1 d . . .
H45 H -0.0589 0.8202 1.1120 0.075 Uiso 1 1 calc R . .
C46 C 0.0018(8) 0.8468(18) 1.0764(8) 0.029(6) Uani 1 1 d . . .
H46 H 0.0223 0.8349 1.1019 0.065 Uiso 1 1 calc R . .
C47 C -0.1287(10) 0.842(3) 1.0488(16) 0.048(1) Uani 1 1 d . . .
C48 C 0.2566(6) 1.1613(11) 1.1899(5) 0.024(4) Uani 1 1 d . . .
C49 C 0.2272(6) 1.1071(12) 1.1575(5) 0.028(4) Uani 1 1 d . . .
C50 C 0.2471(7) 1.0309(12) 1.1367(6) 0.030(4) Uani 1 1 d . . .
H50 H 0.2786 1.0130 1.1443 0.036 Uiso 1 1 calc R . .
C51 C 0.2208(6) 0.9816(12) 1.1052(6) 0.030(4) Uani 1 1 d . . .
H51 H 0.2347 0.9304 1.0908 0.036 Uiso 1 1 calc R . .
C52 C 0.1742(7) 1.0056(12) 1.0940(5) 0.030(4) Uani 1 1 d . . .
C53 C 0.1548(7) 1.0804(13) 1.1160(6) 0.033(4) Uani 1 1 d . . .
H53 H 0.1228 1.0974 1.1096 0.040 Uiso 1 1 calc R . .
C54 C 0.1813(6) 1.1304(13) 1.1472(6) 0.032(4) Uani 1 1 d . . .
H54 H 0.1674 1.1816 1.1616 0.039 Uiso 1 1 calc R . .
C55 C 0.179(7) 1.476(14) 1.2500 0.032(4) Uani 1 2 d SU . .
H55 H 0.1585 1.48656 1.2184 0.04 Uiso 1 1 calc PR . .
C56 C 0.169(3) 1.577(5) 1.2500 0.032(4) Uani 1 2 d S . .
H56A H 0.1985 1.577 1.2316 0.036 Uiso 0.50 1 calc PR . .
H56B H 0.1402 1.577 1.2316 0.036 Uiso 0.50 1 calc PR . .
C57 C 0.402(2) 1.022(3) 1.2500 0.032(2) Uani 1 2 d S . .
C58 C 0.4526 1.0415 1.2670 0.032(5) Uani 0.50 1 d P . .
H58 H 0.4535 1.0779 1.3019 0.05 Uiso 0.50 1 calc PR . .
C59 C 0.5176(19) 0.181(4) 0.7500 0.025(4) Uani 1 2 d S . .
H59A H 0.5095 0.1307 0.7295 0.06 Uiso 0.50 1 calc PR . .
H59B H 0.5226 0.1585 0.7816 0.06 Uiso 0.50 1 calc PR . .
H59C H 0.5468 0.2101 0.7389 0.06 Uiso 0.50 1 calc PR . .
C60 C 0.4785(19) 0.246(3) 0.7500 0.025(3) Uani 1 2 d S . .
O1W O 0.2351(6) 0.3625(11) 1.3830(5) 0.054(4) Uiso 1.0 2 d SP . .
H1W H 0.2685(6) 0.3625(11) 1.3830(5) 0.054(4) Uiso 1.0 1 d P . .
O2W O 0.5546(15) 0.413(3) 0.7156(15) 0.088(12) Uani 0.50 1 d P . .
O3W O 0.3039(18) 0.624(4) 1.0233(19) 0.116(16) Uiso 0.50 1 d P . .
O4W O 0.300(3) 0.768(6) 0.934(3) 0.10(3) Uiso 0.50 1 d P . .
O5W O -0.107(4) 0.729(8) 1.2500 0.055(1) Uiso 0.50 2 d SP . .
H5W H -0.107(4) 0.729(8) 1.2169 0.055(1) Uiso 0.50 1 d P . .
O6W O -0.1300(17) 0.878(3) 1.1686(12) 0.099(14) Uiso 0.50 1 d SP . .
H6W H -0.09585 0.908(3) 1.1686(12) 0.10(1) Uiso 0.50 1 d P . .

loop_
_atom_site_aniso_label
_atom_site_aniso_U_11
_atom_site_aniso_U_22
_atom_site_aniso_U_33
_atom_site_aniso_U_23
_atom_site_aniso_U_13
_atom_site_aniso_U_12
Cu1 0.0258(16) 0.0256(15) 0.0116(13) 0.000 0.000 -0.0004(11)
O1 0.036(7) 0.035(7) 0.021(6) 0.005(5) -0.007(5) -0.002(5)
C1 0.027(9) 0.035(10) 0.022(8) 0.000(7) -0.002(7) -0.001(7)
Cu2 0.0244(16) 0.0255(15) 0.0111(13) 0.000 0.000 -0.0008(11)
O2 0.043(8) 0.036(7) 0.038(7) 0.008(6) -0.020(6) -0.005(6)
C2 0.029(9) 0.035(10) 0.020(8) 0.007(7) -0.005(7) 0.004(8)
Cu3 0.0245(16) 0.0249(16) 0.0198(15) 0.000 0.000 -0.0014(12)
O3 0.046(8) 0.034(7) 0.020(6) -0.005(5) 0.010(6) -0.005(6)
C3 0.034(11) 0.051(12) 0.039(11) 0.016(9) -0.017(9) -0.013(9)
Cu4 0.0224(16) 0.0264(16) 0.0208(15) 0.000 0.000 -0.0011(12)
O4 0.035(7) 0.035(7) 0.020(6) -0.001(5) 0.009(5) -0.004(5)
C4 0.043(11) 0.044(11) 0.031(10) 0.019(9) -0.010(9) -0.009(9)
O5 0.041(7) 0.037(7) 0.034(7) 0.014(6) 0.014(6) 0.008(6)
C5 0.026(9) 0.031(9) 0.016(8) 0.002(7) 0.001(7) 0.007(7)
O6 0.041(7) 0.037(7) 0.034(7) 0.014(6) 0.014(6) 0.008(6)
C6 0.024(9) 0.029(9) 0.018(8) 0.000(7) 0.000(6) 0.001(7)
O7 0.0224(16) 0.0264(16) 0.0208(15) 0.000 0.000 -0.0010
C7 0.032(9) 0.027(9) 0.017(8) 0.003(7) 0.001(7) 0.002(7)
O8 0.0224(15) 0.0264(15) 0.0208(13) 0.000 0.000 -0.0010(11)
C8 0.026(9) 0.028(9) 0.016(8) 0.005(6) -0.001(6) 0.009(7)
O9 0.032(8) 0.067(10) 0.048(9) 0.016(8) 0.001(7) -0.001(7)
C9 0.024(9) 0.032(9) 0.021(8) 0.001(7) 0.001(7) 0.005(7)
O10 0.057(10) 0.065(11) 0.056(10) 0.018(8) -0.023(8) -0.016(8)
C10 0.031(9) 0.027(9) 0.020(8) 0.005(7) 0.005(7) 0.005(7)
O11 0.039(10) 0.029(9) 0.033(10) 0.000 0.000 -0.004(8)
C11 0.031(10) 0.032(10) 0.017(8) 0.001(7) 0.002(7) 0.008(7)
O12 0.057(12) 0.029(9) 0.023(9) 0.000 0.000 -0.006(9)
C12 0.028(9) 0.031(9) 0.014(8) 0.001(7) 0.001(7) 0.008(7)
O13 0.041(12) 0.045(11) 0.056(13) 0.019(9) -0.011(9) -0.0001
C13 0.031(9) 0.031(9) 0.013(8) 0.005(7) 0.005(7) 0.005(7)
O14 0.041(12) 0.045(12) 0.056(14) 0.019(10) -0.011(10) -0.005(9)
C14 0.026(9) 0.031(9) 0.016(8) 0.002(7) 0.001(7) 0.007(7)
O15 0.0245(16) 0.0249(16) 0.0198(15) 0.000 0.000 -0.0014(11)
C15 0.032(10) 0.037(10) 0.023(9) 0.003(8) 0.003(7) 0.006(8)
O16 0.035(7) 0.035(7) 0.020(6) -0.001(5) 0.009(5) -0.004(5)
C16 0.023(9) 0.039(10) 0.029(9) 0.002(8) 0.004(7) 0.003(8)
O17 0.08(3) 0.09(3) 0.06(2) 0.00(2) 0.02(2) 0.00(2)
C17 0.032(10) 0.033(9) 0.017(8) -0.003(7) 0.002(7) -0.004(8)
C18 0.040(10) 0.033(10) 0.012(8) 0.000(7) 0.001(7) 0.005(8)
C19 0.030(9) 0.037(10) 0.019(8) 0.005(7) 0.005(7) 0.003(8)
C20 0.034(10) 0.032(10) 0.021(8) -0.004(7) 0.000(7) -0.009(8)
C21 0.038(10) 0.030(9) 0.013(8) 0.003(7) -0.001(7) 0.006(8)
C22 0.038(11) 0.041(11) 0.021(9) 0.008(8) -0.004(8) 0.005(8)
C23 0.050(12) 0.039(11) 0.026(10) 0.007(8) -0.019(9) -0.001(9)
C24 0.037(11) 0.037(10) 0.027(10) 0.016(8) -0.005(8) 0.002(8)
C25 0.028(9) 0.036(10) 0.023(9) 0.006(7) -0.001(7) 0.005(7)
C26 0.040(10) 0.031(9) 0.016(8) 0.006(7) 0.003(7) 0.002(8)
C27 0.042(12) 0.042(12) 0.033(11) 0.017(9) -0.018(9) -0.007(9)
C28 0.025(9) 0.042(11) 0.015(8) 0.001(7) 0.001(7) 0.003(8)
C29 0.030(9) 0.032(9) 0.014(8) -0.002(7) 0.004(7) -0.003(7)
C30 0.035(10) 0.029(9) 0.018(8) 0.000(7) 0.004(7) -0.001(8)
C31 0.035(10) 0.032(9) 0.019(8) 0.001(7) 0.005(7) -0.007(8)
C32 0.028(9) 0.039(10) 0.015(8) -0.003(7) 0.001(7) -0.004(7)
C33 0.047(11) 0.031(10) 0.022(9) -0.011(7) 0.006(8) -0.009(8)
C34 0.041(11) 0.036(10) 0.028(10) -0.001(8) 0.013(8) -0.011(8)
C35 0.032(10) 0.033(9) 0.012(7) -0.003(7) 0.001(7) -0.002(7)
C36 0.034(10) 0.033(9) 0.011(8) -0.004(7) -0.002(7) -0.003(7)
C37 0.033(10) 0.030(9) 0.020(8) -0.003(7) 0.001(7) 0.005(8)
C38 0.026(9) 0.035(10) 0.016(8) -0.006(7) 0.003(7) 0.004(7)
C39 0.040(10) 0.028(9) 0.016(8) -0.005(7) -0.001(7) 0.004(8)
C40 0.028(9) 0.039(10) 0.021(9) -0.002(7) 0.002(7) -0.004(8)
C41 0.032(10) 0.030(9) 0.030(10) 0.002(7) 0.004(8) 0.004(7)
C42 0.028(9) 0.033(10) 0.034(10) 0.000(8) -0.006(8) 0.003(8)
C43 0.028(9) 0.039(10) 0.021(9) -0.002(7) 0.002(7) -0.004(8)
C44 0.032(10) 0.030(9) 0.030(10) 0.002(7) 0.004(8) 0.004(7)
C45 0.034(10) 0.033(10) 0.023(9) -0.006(7) 0.003(7) 0.000(8)
C46 0.028(9) 0.039(10) 0.021(9) -0.002(7) 0.002(7) -0.004(8)
C47 0.041(12) 0.045(12) 0.056(14) 0.019(10) -0.011(10) -0.005(9)
C48 0.030(9) 0.026(9) 0.016(8) 0.000(7) 0.001(7) -0.004(7)
C49 0.035(10) 0.036(10) 0.012(8) -0.001(7) 0.000(7) -0.002(8)
C50 0.038(10) 0.035(10) 0.017(8) -0.007(7) 0.000(7) 0.001(8)
C51 0.034(10) 0.033(10) 0.023(9) -0.006(7) 0.003(7) 0.000(8)
C52 0.035(10) 0.041(10) 0.013(8) -0.002(7) -0.001(7) -0.003(8)
C53 0.032(10) 0.046(11) 0.021(9) -0.009(8) -0.004(7) 0.005(8)
C54 0.036(10) 0.038(10) 0.022(9) -0.010(8) -0.003(7) 0.002(8)
C55 0.036(10) 0.038(10) 0.022(9) 0.000 0.000 0.000(3)
C56 0.036(10) 0.038(10) 0.022(9) 0.000 0.000 -0.000(9)
C57 0.036(10) 0.038(10) 0.022(9) 0.000 0.000 -0.000(9)
C58 0.036(10) 0.038(10) 0.022(9) 0.000 0.000 -0.000(9)
C59 0.024(9) 0.032(9) 0.021(8) 0.001(7) 0.001(7) 0.005(7)
C60 0.024(9) 0.032(9) 0.021(8) 0.001(7) 0.001(7) 0.005(7)
O2W 0.08(3) 0.10(3) 0.08(3) 0.00(2) -0.01(2) 0.00(2)

loop_
_atom_type_symbol
_atom_type_description
_atom_type_scat_dispersion_real
_atom_type_scat_dispersion_imag
_atom_type_scat_source
C C 0.0033 0.0016 'International Tables Vol C Tables 4.2.6.8 and 6.1.1.4'
H H 0.0000 0.0000 'International Tables Vol C Tables 4.2.6.8 and 6.1.1.4'
O O 0.0106 0.0060 'International Tables Vol C Tables 4.2.6.8 and 6.1.1.4'
Cu Cu 0.3201 1.2651 'International Tables Vol C Tables 4.2.6.8 and 6.1.1.4'

loop_
_geom_angle_atom_site_label_1
_geom_angle_atom_site_label_2
_geom_angle_atom_site_label_3
_geom_angle
_geom_angle_site_symmetry_1
_geom_angle_site_symmetry_3
_geom_angle_publ_flag
O3 Cu1 O3 90.0(8) . 6_557 ?
O3 Cu1 O2 168.4(5) . 6_557 ?
O3 Cu1 O2 87.2(6) 6_557 6_557 ?
O3 Cu1 O2 87.2(6) . . ?
O3 Cu1 O2 168.4(5) 6_557 . ?
O2 Cu1 O2 93.3(9) 6_557 . ?
O3 Cu1 O12 96.3(5) . . ?
O3 Cu1 O12 96.3(5) 6_557 . ?
O2 Cu1 O12 95.2(5) 6_557 . ?
O2 Cu1 O12 95.2(5) . . ?
O3 Cu1 Cu2 85.7(4) . . ?
O3 Cu1 Cu2 85.7(4) 6_557 . ?
O2 Cu1 Cu2 82.9(4) 6_557 . ?
O2 Cu1 Cu2 82.9(4) . . ?
O12 Cu1 Cu2 177.1(5) . . ?
C1 O1 Cu2 120.8(11) . . ?
O1 C1 O2 124.4(16) . . ?
O1 C1 C2 118.0(15) . . ?
O2 C1 C2 117.6(16) . . ?
O1 Cu2 O1 90.0(7) . 6_557 ?
O1 Cu2 O4 87.9(5) . . ?
O1 Cu2 O4 170.2(5) 6_557 . ?
O1 Cu2 O4 170.2(5) . 6_557 ?
O1 Cu2 O4 87.9(5) 6_557 6_557 ?
O4 Cu2 O4 92.5(7) . 6_557 ?
O1 Cu2 O11 95.3(5) . . ?
O1 Cu2 O11 95.3(5) 6_557 . ?
O4 Cu2 O11 94.5(5) . . ?
O4 Cu2 O11 94.5(5) 6_557 . ?
O1 Cu2 Cu1 86.5(4) . . ?
O1 Cu2 Cu1 86.5(4) 6_557 . ?
O4 Cu2 Cu1 83.8(4) . . ?
O4 Cu2 Cu1 83.8(4) 6_557 . ?
O11 Cu2 Cu1 177.5(5) . . ?
C1 O2 Cu1 124.5(12) . . ?
C7 C2 C3 119.6(15) . . ?
C7 C2 C1 120.2(15) . . ?
C3 C2 C1 120.0(16) . . ?
O7 Cu3 O7 88.9(10) . 6_558 ?
O7 Cu3 O6 168.0(6) . 6_568 ?
O7 Cu3 O6 90.4(9) 6_558 6_568 ?
O7 Cu3 O6 90.4(9) . 1_565 ?
O7 Cu3 O6 168.0(6) 6_558 1_565 ?
O6 Cu3 O6 87.9(14) 6_568 1_565 ?
O7 Cu3 O15 91.8(6) . . ?
O7 Cu3 O15 91.8(6) 6_558 . ?
O6 Cu3 O15 100.3(7) 6_568 . ?
O6 Cu3 O15 100.3(7) 1_565 . ?
O7 Cu3 Cu4 83.7(4) . . ?
O7 Cu3 Cu4 83.7(4) 6_558 . ?
O6 Cu3 Cu4 84.2(5) 6_568 . ?
O6 Cu3 Cu4 84.2(5) 1_565 . ?
O15 Cu3 Cu4 173.7(7) . . ?
C28 O3 Cu1 121.0(11) . . ?
C2 C3 C4 120.3(17) . . ?
O8 Cu4 O8 86.9(11) . 6_558 ?
O8 Cu4 O5 167.4(6) . 6_568 ?
O8 Cu4 O5 91.3(7) 6_558 6_568 ?
O8 Cu4 O5 91.3(7) . 1_565 ?
O8 Cu4 O5 167.4(6) 6_558 1_565 ?
O5 Cu4 O5 87.8(8) 6_568 1_565 ?
O8 Cu4 O16 98.0(8) . . ?
O8 Cu4 O16 98.0(8) 6_558 . ?
O5 Cu4 O16 94.6(8) 6_568 . ?
O5 Cu4 O16 94.6(8) 1_565 . ?
O8 Cu4 Cu3 83.6(4) . . ?
O8 Cu4 Cu3 83.6(4) 6_558 . ?
O5 Cu4 Cu3 83.8(4) 6_568 . ?
O5 Cu4 Cu3 83.8(4) 1_565 . ?
O16 Cu4 Cu3 177.8(10) . . ?
C28 O4 Cu2 122.9(11) . . ?
C5 C4 C3 120.5(17) . . ?
C20 O5 Cu4 123.8(11) . 1_545 ?
C6 C5 C4 118.4(15) . . ?
C6 C5 C8 120.9(15) . . ?
C4 C5 C8 120.7(15) . . ?
C20 O6 Cu3 123.5(13) . 1_545 ?
C5 C6 C7 121.1(16) . . ?
C48 O7 Cu3 125.1(12) . . ?
C2 C7 C6 120.0(15) . . ?
C48 O8 Cu4 124.3(12) . . ?
C13 C8 C9 117.5(14) . . ?
C13 C8 C5 121.2(14) . . ?
C9 C8 C5 121.1(15) . . ?
C10 C9 C8 121.4(16) . . ?
C11 C10 C9 119.9(15) . . ?
C11 C10 C14 121.8(15) . . ?
C9 C10 C14 118.1(16) . . ?
C10 C11 C12 120.1(15) . . ?
C13 C12 C11 118.3(16) . . ?
C13 C12 C21 120.3(14) . . ?
C11 C12 C21 121.3(14) . . ?
C8 C13 C12 122.8(15) . . ?
C19 C14 C15 118.8(16) . . ?
C19 C14 C10 120.2(15) . . ?
C15 C14 C10 120.7(15) . . ?
C56 O15 Cu3 151(2) . . ?
C16 C15 C14 120.4(17) . . ?
C57 O16 Cu4 148(4) . . ?
C15 C16 C17 120.9(16) . . ?
C18 C17 C16 119.8(16) . . ?
C18 C17 C20 120.2(16) . . ?
C16 C17 C20 119.9(16) . . ?
C17 C18 C19 119.6(16) . . ?
C14 C19 C18 120.4(16) . . ?
O5 C20 O6 124.4(17) . . ?
O5 C20 C17 118.2(16) . . ?
O6 C20 C17 117.4(16) . . ?
C26 C21 C22 118.6(17) . . ?
C26 C21 C12 118.4(15) . . ?
C22 C21 C12 123.0(15) . . ?
C23 C22 C21 119.7(17) . . ?
C22 C23 C24 121.1(17) . . ?
C23 C24 C25 119.6(17) . . ?
C23 C24 C27 122.2(17) . . ?
C25 C24 C27 118.0(17) . . ?
C26 C25 C24 119.4(17) . . ?
C25 C26 C21 121.5(16) . . ?
O10 C27 O9 125(2) . . ?
O10 C27 C24 123(2) . . ?
O9 C27 C24 112.6(17) . . ?
O3 C28 O4 126.1(16) . . ?
O3 C28 C29 117.6(15) . . ?
O4 C28 C29 116.4(15) . . ?
C30 C29 C34 119.5(15) . . ?
C30 C29 C28 120.5(15) . . ?
C34 C29 C28 119.8(15) . . ?
C29 C30 C31 120.4(16) . . ?
C32 C31 C30 120.4(16) . . ?
C31 C32 C33 119.2(15) . . ?
C31 C32 C35 120.7(15) . . ?
C33 C32 C35 120.1(15) . . ?
C34 C33 C32 120.0(16) . . ?
C33 C34 C29 120.5(16) . . ?
C36 C35 C40 119.0(15) . . ?
C36 C35 C32 121.4(14) . . ?
C40 C35 C32 119.6(15) . . ?
C35 C36 C37 121.5(15) . . ?
C38 C37 C36 119.1(16) . . ?
C38 C37 C41 120.2(15) . . ?
C36 C37 C41 120.7(16) . . ?
C37 C38 C39 120.5(15) . . ?
C40 C39 C38 118.9(15) . . ?
C40 C39 C52 119.4(16) . . ?
C38 C39 C52 121.6(15) . . ?
C39 C40 C35 121.1(16) . . ?
C46 C41 C42 117.7(18) . . ?
C46 C41 C37 122.8(18) . . ?
C42 C41 C37 119.5(16) . . ?
C43 C42 C41 119.7(19) . . ?
C42 C43 C44 122(2) . . ?
C45 C44 C43 119(2) . . ?
C45 C44 C47 123(3) . . ?
C43 C44 C47 118(3) . . ?
C46 C45 C44 119(2) . . ?
C41 C46 C45 123(2) . . ?
O13 C47 O14 125(3) . . ?
O13 C47 C44 122(3) . . ?
O14 C47 C44 113(3) . . ?
O8 C48 O7 123.1(16) . . ?
O8 C48 C49 119.2(15) . . ?
O7 C48 C49 117.7(16) . . ?
C54 C49 C50 119.3(16) . . ?
C54 C49 C48 121.6(16) . . ?
C50 C49 C48 119.1(16) . . ?
C51 C50 C49 119.9(17) . . ?
C50 C51 C52 121.2(17) . . ?
C53 C52 C51 117.8(16) . . ?
C53 C52 C39 121.2(16) . . ?
C51 C52 C39 121.0(16) . . ?
C54 C53 C52 121.0(17) . . ?
C49 C54 C53 120.8(17) . . ?
O16 C57 C58 94.2(3) . 6_558 ?
O16 C57 C58 94.2(3) . . ?
O17 C60 O17 90(4) 6_557 . ?
O17 C60 C59 121(3) 6_557 . ?
O17 C60 C59 121(3) . . ?
O4W O4W O3W 61(9) 3_567 3_567 ?

loop_
_geom_bond_atom_site_label_1
_geom_bond_atom_site_label_2
_geom_bond_distance
_geom_bond_site_symmetry_2
_geom_bond_publ_flag
Cu1 O3 1.960(12) . ?
Cu1 O3 1.960(12) 6_557 ?
Cu1 O2 1.961(12) 6_557 ?
Cu1 O2 1.961(12) . ?
Cu1 O12 2.126(18) . ?
Cu1 Cu2 2.589(4) . ?
O1 C1 1.25(2) . ?
O1 Cu2 1.954(11) . ?
C1 O2 1.27(2) . ?
C1 C2 1.50(2) . ?
Cu2 O1 1.954(12) 6_557 ?
Cu2 O4 1.959(12) . ?
Cu2 O4 1.959(12) 6_557 ?
Cu2 O11 2.194(17) . ?
C2 C7 1.38(2) . ?
C2 C3 1.38(3) . ?
Cu3 O7 1.925(13) . ?
Cu3 O7 1.925(13) 6_558 ?
Cu3 O6 1.957(15) 6_568 ?
Cu3 O6 1.957(15) 1_565 ?
Cu3 O15 2.12(2) . ?
Cu3 Cu4 2.618(4) . ?
O3 C28 1.24(2) . ?
C3 C4 1.40(2) . ?
Cu4 O8 1.950(13) . ?
Cu4 O8 1.950(13) 6_558 ?
Cu4 O5 1.961(12) 6_568 ?
Cu4 O5 1.961(12) 1_565 ?
Cu4 O16 2.08(3) . ?
O4 C28 1.26(2) . ?
C4 C5 1.39(3) . ?
O5 C20 1.25(2) . ?
O5 Cu4 1.961(12) 1_545 ?
C5 C6 1.39(2) . ?
C5 C8 1.48(2) . ?
O6 C20 1.25(2) . ?
O6 Cu3 1.957(15) 1_545 ?
C6 C7 1.40(2) . ?
O7 C48 1.25(2) . ?
O8 C48 1.24(2) . ?
C8 C13 1.38(2) . ?
C8 C9 1.40(2) . ?
O9 C27 1.34(3) . ?
C9 C10 1.39(2) . ?
O10 C27 1.18(2) . ?
C10 C11 1.39(2) . ?
C10 C14 1.49(2) . ?
C11 C12 1.41(2) . ?
C12 C13 1.39(2) . ?
C12 C21 1.49(2) . ?
O13 C47 1.20(4) . ?
O14 C47 1.32(5) . ?
C14 C19 1.40(2) . ?
C14 C15 1.40(2) . ?
O15 C56 2.88(8) . ?
C15 C16 1.37(2) . ?
O16 C57 1.12(5) . ?
C16 C17 1.39(2) . ?
O17 C60 1.44(5) . ?
C17 C18 1.38(2) . ?
C17 C20 1.49(2) . ?
C18 C19 1.40(2) . ?
C21 C26 1.40(2) . ?
C21 C22 1.42(2) . ?
C22 C23 1.38(3) . ?
C23 C24 1.39(3) . ?
C24 C25 1.41(2) . ?
C24 C27 1.50(3) . ?
C25 C26 1.37(2) . ?
C28 C29 1.51(2) . ?
C29 C30 1.38(2) . ?
C29 C34 1.39(2) . ?
C30 C31 1.39(2) . ?
C31 C32 1.39(2) . ?
C32 C33 1.40(2) . ?
C32 C35 1.49(2) . ?
C33 C34 1.38(2) . ?
C35 C36 1.38(2) . ?
C35 C40 1.40(2) . ?
C36 C37 1.41(2) . ?
C37 C38 1.39(2) . ?
C37 C41 1.48(3) . ?
C38 C39 1.41(2) . ?
C39 C40 1.40(2) . ?
C39 C52 1.47(2) . ?
C41 C46 1.37(3) . ?
C41 C42 1.40(3) . ?
C42 C43 1.38(3) . ?
C43 C44 1.38(3) . ?
C44 C45 1.39(4) . ?
C44 C47 1.47(4) . ?
C45 C46 1.37(3) . ?
C48 C49 1.48(2) . ?
C49 C54 1.37(3) . ?
C49 C50 1.40(2) . ?
C50 C51 1.38(2) . ?
C51 C52 1.39(3) . ?
C52 C53 1.39(2) . ?
C53 C54 1.38(2) . ?
C55 C56 1.5(2) . ?
C57 C58 1.52(9) 6_558 ?
C57 C58 1.52(9) . ?
C59 C60 1.46(6) . ?
C60 O17 1.44(5) 6_557 ?
O3W O4W 2.03(11) 3_567 ?
O4W O4W 3.84(12) 3_567 ?
O4W O3W 2.03(10) 3_567 ?
